data_4113394
loop_
_publ_author_name
'Christiana Xin Zhang'
'Hong-Chang Liang'
'Eun-il Kim'
'Jason Shearer'
'Matthew E. Helton'
'Eunsuk Kim'
'Susan Kaderli'
'Christopher D. Incarvito'
'Andreas D. Zuberb\"uhler'
'Arnold L. Rheingold'
'Kenneth D. Karlin'

_publ_section_title
;
 Tuning Copper-Dioxygen Reactivity and Exogenous Substrate Oxidations via
 Alterations in Ligand Electronics
;
_journal_name_full 'Journal of the American Chemical Society'
_journal_page_first 634
_journal_page_last 635
_journal_paper_doi 10.1021/ja028779v
_journal_volume 125
_journal_year 2003
_chemical_formula_sum 'C43 H29 B Cu F20 N5'
_chemical_formula_weight 1070.06
_chemical_name_systematic
;

  ?

;
_space_group_IT_number 2
_symmetry_cell_setting triclinic
_symmetry_space_group_name_Hall '-P 1'
_symmetry_space_group_name_H-M 'P -1'
_atom_sites_solution_hydrogens geom
_atom_sites_solution_primary direct
_atom_sites_solution_secondary difmap
_audit_creation_method SHELXL-97
_cell_angle_alpha 112.7330(10)
_cell_angle_beta 109.7190(10)
_cell_angle_gamma 101.0410(10)
_cell_formula_units_Z 2
_cell_length_a 12.4161(2)
_cell_length_b 14.4522(2)
_cell_length_c 14.4784(2)
_cell_measurement_temperature 173(2)
_cell_volume 2094.91(6)
_computing_cell_refinement 'Bruker SMART'
_computing_data_collection 'Bruker SMART'
_computing_data_reduction 'Bruker SHELXTL'
_computing_molecular_graphics 'Bruker SHELXTL'
_computing_publication_material 'Bruker SHELXTL'
_computing_structure_refinement 'SHELXL-97 (Sheldrick, 1997)'
_computing_structure_solution 'SHELXS-97 (Sheldrick, 1990)'
_diffrn_ambient_temperature 173(2)
_diffrn_measured_fraction_theta_full 0.942
_diffrn_measured_fraction_theta_max 0.942
_diffrn_measurement_device_type 'CCD area detector'
_diffrn_measurement_method 'phi and omega scans'
_diffrn_radiation_monochromator graphite
_diffrn_radiation_source 'fine-focus sealed tube'
_diffrn_radiation_type MoK\a
_diffrn_radiation_wavelength 0.71073
_diffrn_reflns_av_R_equivalents 0.0440
_diffrn_reflns_av_sigmaI/netI 0.0678
_diffrn_reflns_limit_h_max 16
_diffrn_reflns_limit_h_min -15
_diffrn_reflns_limit_k_max 18
_diffrn_reflns_limit_k_min -18
_diffrn_reflns_limit_l_max 19
_diffrn_reflns_limit_l_min -18
_diffrn_reflns_number 21381
_diffrn_reflns_theta_full 28.34
_diffrn_reflns_theta_max 28.34
_diffrn_reflns_theta_min 1.70
_exptl_absorpt_coefficient_mu 0.652
_exptl_absorpt_correction_T_max 0.9086
_exptl_absorpt_correction_T_min 0.8807
_exptl_absorpt_correction_type 'empirical from SADABS'
_exptl_crystal_colour 'light green'
_exptl_crystal_density_diffrn 1.696
_exptl_crystal_description plate
_exptl_crystal_F_000 1072
_exptl_crystal_size_max 0.20
_exptl_crystal_size_mid 0.15
_exptl_crystal_size_min 0.15
_refine_diff_density_max 0.436
_refine_diff_density_min -0.489
_refine_diff_density_rms 0.072
_refine_ls_extinction_method none
_refine_ls_goodness_of_fit_ref 1.069
_refine_ls_hydrogen_treatment mixed
_refine_ls_matrix_type full
_refine_ls_number_parameters 631
_refine_ls_number_reflns 9854
_refine_ls_number_restraints 0
_refine_ls_restrained_S_all 1.069
_refine_ls_R_factor_all 0.0828
_refine_ls_R_factor_gt 0.0469
_refine_ls_shift/su_max 0.007
_refine_ls_shift/su_mean 0.001
_refine_ls_structure_factor_coef Fsqd
_refine_ls_weighting_details 'calc w=1/[\s^2^(Fo^2^)+(0.0590P)^2^+0.0000P] where P=(Fo^2^+2Fc^2^)/3'
_refine_ls_weighting_scheme calc
_refine_ls_wR_factor_gt 0.1143
_refine_ls_wR_factor_ref 0.1304
_reflns_number_gt 6645
_reflns_number_total 9854
_reflns_threshold_expression >2sigma(I)
_cod_data_source_file ja028779v-2_s2.cif
_cod_data_source_block kdk41
_cod_original_cell_volume 2094.90(5)
_cod_database_code 4113394

loop_
_symmetry_equiv_pos_as_xyz
'x, y, z'
'-x, -y, -z'

loop_
_atom_site_label
_atom_site_type_symbol
_atom_site_fract_x
_atom_site_fract_y
_atom_site_fract_z
_atom_site_U_iso_or_equiv
_atom_site_adp_type
_atom_site_occupancy
_atom_site_symmetry_multiplicity
_atom_site_calc_flag
_atom_site_refinement_flags
Cu1 Cu 0.26567(3) -0.18128(3) 0.18218(3) 0.02753(11) Uani 1 1 d .
B1 B 0.6333(3) 0.2905(2) 0.4177(3) 0.0216(6) Uani 1 1 d .
F1 F 0.55691(15) 0.12603(12) 0.47087(13) 0.0285(4) Uani 1 1 d .
F2 F 0.52887(15) -0.08077(12) 0.37068(14) 0.0336(4) Uani 1 1 d .
F3 F 0.57614(18) -0.16203(13) 0.18975(17) 0.0468(5) Uani 1 1 d .
F4 F 0.6406(2) -0.03257(15) 0.10799(17) 0.0512(6) Uani 1 1 d .
F5 F 0.67114(16) 0.17357(13) 0.20625(14) 0.0355(4) Uani 1 1 d .
F6 F 0.65998(15) 0.49793(13) 0.58091(14) 0.0319(4) Uani 1 1 d .
F7 F 0.80706(17) 0.60750(13) 0.80129(14) 0.0418(5) Uani 1 1 d .
F8 F 0.95381(17) 0.52264(14) 0.90168(14) 0.0449(5) Uani 1 1 d .
F9 F 0.95692(15) 0.32791(14) 0.77376(15) 0.0371(4) Uani 1 1 d .
F10 F 0.81321(14) 0.21713(13) 0.55530(14) 0.0308(4) Uani 1 1 d .
F11 F 0.49062(15) 0.32126(13) 0.55973(13) 0.0313(4) Uani 1 1 d .
F12 F 0.25185(16) 0.28209(15) 0.48005(15) 0.0375(4) Uani 1 1 d .
F13 F 0.10767(15) 0.20545(15) 0.25856(16) 0.0421(5) Uani 1 1 d .
F14 F 0.21176(15) 0.17202(14) 0.11524(14) 0.0362(4) Uani 1 1 d .
F15 F 0.45348(15) 0.21834(13) 0.19375(13) 0.0292(4) Uani 1 1 d .
F16 F 0.55008(15) 0.45001(13) 0.34594(14) 0.0311(4) Uani 1 1 d .
F17 F 0.67477(17) 0.57782(13) 0.29756(14) 0.0362(4) Uani 1 1 d .
F18 F 0.90004(17) 0.58255(14) 0.31317(16) 0.0431(5) Uani 1 1 d .
F19 F 0.99435(15) 0.44567(15) 0.37004(15) 0.0406(5) Uani 1 1 d .
F20 F 0.87099(14) 0.31548(13) 0.42032(14) 0.0324(4) Uani 1 1 d .
N1 N 0.1921(2) -0.15407(19) 0.0357(2) 0.0282(5) Uani 1 1 d .
N2 N 0.3233(2) -0.29443(18) 0.12975(19) 0.0282(5) Uani 1 1 d .
N3 N 0.3443(3) -0.6001(2) -0.0046(2) 0.0413(7) Uani 1 1 d .
N4 N 0.1986(2) -0.09604(18) 0.26777(19) 0.0255(5) Uani 1 1 d .
N5 N 0.0351(2) 0.0862(2) 0.4373(2) 0.0399(7) Uani 1 1 d .
C1 C 0.2778(3) -0.0634(3) 0.0421(3) 0.0446(9) Uani 1 1 d .
H1A H 0.2391 -0.0565 -0.0249 0.067 Uiso 1 1 calc R
H1B H 0.3532 -0.0768 0.0461 0.067 Uiso 1 1 calc R
H1C H 0.2981 0.0035 0.1094 0.067 Uiso 1 1 calc R
C2 C 0.1669(3) -0.2561(2) -0.0613(2) 0.0389(8) Uani 1 1 d .
H2A H 0.1410 -0.2476 -0.1292 0.047 Uiso 1 1 calc R
H2B H 0.0972 -0.3135 -0.0733 0.047 Uiso 1 1 calc R
C3 C 0.2766(4) -0.2927(3) -0.0487(3) 0.0432(9) Uani 1 1 d .
H3A H 0.2636 -0.3421 -0.1249 0.052 Uiso 1 1 calc R
H3B H 0.3515 -0.2284 -0.0152 0.052 Uiso 1 1 calc R
C4 C 0.3020(3) -0.3490(2) 0.0211(2) 0.0317(7) Uani 1 1 d .
C5 C 0.3094(3) -0.4484(2) -0.0239(3) 0.0361(7) Uani 1 1 d .
H5A H 0.2910 -0.4842 -0.1010 0.043 Uiso 1 1 calc R
C6 C 0.3436(3) -0.4996(2) 0.0408(3) 0.0314(7) Uani 1 1 d .
C7 C 0.3782(3) -0.4370(2) 0.1560(2) 0.0276(6) Uani 1 1 d .
H7A H 0.4110 -0.4623 0.2067 0.033 Uiso 1 1 calc R
C8 C 0.3645(3) -0.3399(2) 0.1943(2) 0.0273(6) Uani 1 1 d .
H8A H 0.3853 -0.3012 0.2718 0.033 Uiso 1 1 calc R
C9 C 0.2967(4) -0.6650(3) -0.1262(3) 0.0560(11) Uani 1 1 d .
H9A H 0.2682 -0.6235 -0.1625 0.084 Uiso 1 1 calc R
H9B H 0.2279 -0.7313 -0.1548 0.084 Uiso 1 1 calc R
H9C H 0.3623 -0.6839 -0.1429 0.084 Uiso 1 1 calc R
C10 C 0.3903(4) -0.6490(3) 0.0638(3) 0.0438(8) Uani 1 1 d .
H10A H 0.4192 -0.5977 0.1431 0.066 Uiso 1 1 calc R
H10B H 0.4587 -0.6676 0.0532 0.066 Uiso 1 1 calc R
H10C H 0.3240 -0.7145 0.0409 0.066 Uiso 1 1 calc R
C11 C 0.0769(3) -0.1360(3) 0.0258(3) 0.0429(8) Uani 1 1 d .
H11A H 0.0173 -0.1724 -0.0548 0.051 Uiso 1 1 calc R
H11B H 0.0941 -0.0576 0.0569 0.051 Uiso 1 1 calc R
C12 C 0.0182(3) -0.1774(3) 0.0868(3) 0.0379(8) Uani 1 1 d .
H12A H -0.0695 -0.1857 0.0568 0.045 Uiso 1 1 calc R
H12B H 0.0216 -0.2494 0.0718 0.045 Uiso 1 1 calc R
C13 C 0.0827(2) -0.1018(2) 0.2123(2) 0.0278(6) Uani 1 1 d .
C14 C 0.0278(3) -0.0426(2) 0.2656(3) 0.0313(7) Uani 1 1 d .
H14A H -0.0534 -0.0493 0.2230 0.038 Uiso 1 1 calc R
C15 C 0.0891(3) 0.0286(2) 0.3829(3) 0.0294(6) Uani 1 1 d .
C16 C 0.2092(3) 0.0343(2) 0.4387(3) 0.0309(7) Uani 1 1 d .
H16A H 0.2562 0.0809 0.5175 0.037 Uiso 1 1 calc R
C17 C 0.2586(3) -0.0274(2) 0.3796(2) 0.0288(6) Uani 1 1 d .
H17A H 0.3402 -0.0214 0.4199 0.035 Uiso 1 1 calc R
C18 C -0.0834(4) 0.0873(4) 0.3745(4) 0.0594(11) Uani 1 1 d .
H18A H -0.1142 0.0382 0.2941 0.089 Uiso 1 1 calc R
H18B H -0.0740 0.1607 0.3872 0.089 Uiso 1 1 calc R
H18C H -0.1420 0.0636 0.3997 0.089 Uiso 1 1 calc R
C19 C 0.0973(3) 0.1549(3) 0.5592(3) 0.0460(9) Uani 1 1 d .
H19A H 0.1757 0.1463 0.5905 0.069 Uiso 1 1 calc R
H19B H 0.0451 0.1340 0.5911 0.069 Uiso 1 1 calc R
H19C H 0.1130 0.2305 0.5778 0.069 Uiso 1 1 calc R
C20 C 0.6210(2) 0.1637(2) 0.3484(2) 0.0220(6) Uani 1 1 d .
C21 C 0.5804(2) 0.0908(2) 0.3812(2) 0.0242(6) Uani 1 1 d .
C22 C 0.5636(2) -0.0166(2) 0.3303(2) 0.0259(6) Uani 1 1 d .
C23 C 0.5860(3) -0.0581(2) 0.2383(3) 0.0317(7) Uani 1 1 d .
C24 C 0.6199(3) 0.0082(2) 0.1988(3) 0.0320(7) Uani 1 1 d .
C25 C 0.6369(2) 0.1162(2) 0.2531(2) 0.0255(6) Uani 1 1 d .
C26 C 0.7227(2) 0.3489(2) 0.5548(2) 0.0225(6) Uani 1 1 d .
C27 C 0.7311(2) 0.4512(2) 0.6250(2) 0.0240(6) Uani 1 1 d .
C28 C 0.8068(3) 0.5101(2) 0.7391(2) 0.0286(6) Uani 1 1 d .
C29 C 0.8818(3) 0.4675(2) 0.7901(2) 0.0300(7) Uani 1 1 d .
C30 C 0.8810(2) 0.3690(2) 0.7259(2) 0.0263(6) Uani 1 1 d .
C31 C 0.8038(2) 0.3125(2) 0.6111(2) 0.0230(6) Uani 1 1 d .
C32 C 0.4867(2) 0.2752(2) 0.3816(2) 0.0224(6) Uani 1 1 d .
C33 C 0.4279(2) 0.2875(2) 0.4486(2) 0.0224(6) Uani 1 1 d .
C34 C 0.3028(3) 0.2655(2) 0.4096(2) 0.0262(6) Uani 1 1 d .
C35 C 0.2291(3) 0.2267(2) 0.2977(3) 0.0293(7) Uani 1 1 d .
C36 C 0.2828(3) 0.2112(2) 0.2264(2) 0.0260(6) Uani 1 1 d .
C37 C 0.4075(2) 0.2350(2) 0.2689(2) 0.0229(6) Uani 1 1 d .
C38 C 0.7011(2) 0.3714(2) 0.3818(2) 0.0236(6) Uani 1 1 d .
C39 C 0.6596(3) 0.4434(2) 0.3527(2) 0.0244(6) Uani 1 1 d .
C40 C 0.7236(3) 0.5128(2) 0.3293(2) 0.0279(6) Uani 1 1 d .
C41 C 0.8374(3) 0.5152(2) 0.3368(2) 0.0303(7) Uani 1 1 d .
C42 C 0.8846(3) 0.4467(2) 0.3658(2) 0.0299(7) Uani 1 1 d .
C43 C 0.8173(2) 0.3790(2) 0.3886(2) 0.0260(6) Uani 1 1 d .

loop_
_atom_site_aniso_label
_atom_site_aniso_U_11
_atom_site_aniso_U_22
_atom_site_aniso_U_33
_atom_site_aniso_U_23
_atom_site_aniso_U_13
_atom_site_aniso_U_12
Cu1 0.02710(19) 0.02780(19) 0.02205(18) 0.00874(14) 0.00850(14) 0.01143(14)
B1 0.0220(14) 0.0216(15) 0.0237(15) 0.0132(13) 0.0099(12) 0.0096(12)
F1 0.0340(9) 0.0288(8) 0.0263(8) 0.0154(7) 0.0165(7) 0.0094(7)
F2 0.0325(9) 0.0256(8) 0.0378(10) 0.0185(8) 0.0103(8) 0.0053(7)
F3 0.0530(12) 0.0222(9) 0.0633(13) 0.0128(9) 0.0333(10) 0.0149(8)
F4 0.0713(14) 0.0354(10) 0.0504(12) 0.0104(9) 0.0461(11) 0.0157(9)
F5 0.0490(11) 0.0318(9) 0.0347(10) 0.0177(8) 0.0271(9) 0.0143(8)
F6 0.0379(9) 0.0267(8) 0.0317(9) 0.0145(7) 0.0137(8) 0.0166(7)
F7 0.0545(12) 0.0250(9) 0.0305(10) 0.0055(8) 0.0145(9) 0.0108(8)
F8 0.0488(11) 0.0386(10) 0.0233(9) 0.0116(8) 0.0031(8) 0.0014(8)
F9 0.0287(9) 0.0439(10) 0.0375(10) 0.0272(9) 0.0064(8) 0.0114(7)
F10 0.0294(9) 0.0282(9) 0.0348(9) 0.0154(7) 0.0125(7) 0.0151(7)
F11 0.0287(9) 0.0430(10) 0.0227(8) 0.0171(8) 0.0118(7) 0.0122(7)
F12 0.0352(10) 0.0490(11) 0.0399(10) 0.0225(9) 0.0268(8) 0.0187(8)
F13 0.0208(8) 0.0578(12) 0.0483(11) 0.0279(10) 0.0134(8) 0.0158(8)
F14 0.0318(9) 0.0430(10) 0.0256(9) 0.0177(8) 0.0043(7) 0.0119(8)
F15 0.0329(9) 0.0352(9) 0.0237(8) 0.0157(7) 0.0151(7) 0.0140(7)
F16 0.0319(9) 0.0336(9) 0.0414(10) 0.0250(8) 0.0204(8) 0.0174(7)
F17 0.0481(11) 0.0306(9) 0.0359(10) 0.0226(8) 0.0181(8) 0.0141(8)
F18 0.0418(10) 0.0427(10) 0.0461(11) 0.0281(9) 0.0212(9) 0.0020(8)
F19 0.0254(9) 0.0523(11) 0.0427(11) 0.0230(9) 0.0180(8) 0.0076(8)
F20 0.0271(8) 0.0354(9) 0.0409(10) 0.0229(8) 0.0153(8) 0.0149(7)
N1 0.0301(13) 0.0277(12) 0.0268(12) 0.0142(10) 0.0110(10) 0.0125(10)
N2 0.0347(13) 0.0257(12) 0.0213(12) 0.0100(10) 0.0121(10) 0.0097(10)
N3 0.069(2) 0.0369(15) 0.0315(14) 0.0200(12) 0.0253(14) 0.0336(14)
N4 0.0222(11) 0.0280(12) 0.0235(12) 0.0126(10) 0.0067(10) 0.0104(9)
N5 0.0369(15) 0.0379(15) 0.0530(18) 0.0199(13) 0.0288(14) 0.0193(12)
C1 0.046(2) 0.0323(17) 0.060(2) 0.0245(17) 0.0243(18) 0.0164(15)
C2 0.051(2) 0.0312(16) 0.0228(15) 0.0130(13) 0.0067(14) 0.0119(14)
C3 0.079(3) 0.0375(18) 0.0287(17) 0.0196(15) 0.0301(18) 0.0349(18)
C4 0.0443(18) 0.0292(15) 0.0228(14) 0.0130(12) 0.0145(13) 0.0166(13)
C5 0.056(2) 0.0314(16) 0.0230(15) 0.0122(13) 0.0190(15) 0.0218(15)
C6 0.0390(17) 0.0307(16) 0.0330(16) 0.0173(13) 0.0203(14) 0.0184(13)
C7 0.0295(15) 0.0344(16) 0.0280(15) 0.0202(13) 0.0151(12) 0.0156(12)
C8 0.0323(15) 0.0296(15) 0.0195(13) 0.0118(12) 0.0123(12) 0.0098(12)
C9 0.102(3) 0.042(2) 0.0326(19) 0.0169(16) 0.030(2) 0.045(2)
C10 0.063(2) 0.0382(18) 0.044(2) 0.0262(16) 0.0269(18) 0.0287(17)
C11 0.0397(18) 0.065(2) 0.0351(18) 0.0320(17) 0.0149(15) 0.0288(17)
C12 0.0210(14) 0.053(2) 0.0294(16) 0.0169(15) 0.0054(13) 0.0108(13)
C13 0.0216(13) 0.0332(15) 0.0288(15) 0.0179(13) 0.0089(12) 0.0093(11)
C14 0.0231(14) 0.0377(17) 0.0374(17) 0.0220(14) 0.0127(13) 0.0141(12)
C15 0.0297(15) 0.0265(14) 0.0386(17) 0.0179(13) 0.0194(13) 0.0119(12)
C16 0.0301(15) 0.0288(15) 0.0300(16) 0.0116(13) 0.0123(13) 0.0116(12)
C17 0.0246(14) 0.0314(15) 0.0254(14) 0.0111(12) 0.0086(12) 0.0117(12)
C18 0.053(2) 0.075(3) 0.076(3) 0.041(2) 0.038(2) 0.048(2)
C19 0.054(2) 0.0355(18) 0.056(2) 0.0164(17) 0.0393(19) 0.0186(16)
C20 0.0201(13) 0.0244(13) 0.0218(13) 0.0117(11) 0.0089(11) 0.0091(10)
C21 0.0206(13) 0.0261(14) 0.0223(14) 0.0105(12) 0.0071(11) 0.0091(11)
C22 0.0194(13) 0.0262(14) 0.0301(15) 0.0152(12) 0.0085(12) 0.0065(11)
C23 0.0270(15) 0.0215(14) 0.0407(17) 0.0092(13) 0.0157(13) 0.0099(11)
C24 0.0320(16) 0.0288(15) 0.0320(16) 0.0086(13) 0.0196(13) 0.0096(12)
C25 0.0263(14) 0.0258(14) 0.0270(14) 0.0140(12) 0.0145(12) 0.0080(11)
C26 0.0190(12) 0.0251(14) 0.0249(14) 0.0129(12) 0.0116(11) 0.0066(10)
C27 0.0260(14) 0.0219(13) 0.0281(14) 0.0149(12) 0.0134(12) 0.0084(11)
C28 0.0317(15) 0.0214(14) 0.0268(15) 0.0080(12) 0.0142(13) 0.0044(11)
C29 0.0258(14) 0.0311(15) 0.0205(14) 0.0112(12) 0.0051(12) -0.0008(12)
C30 0.0188(13) 0.0320(15) 0.0280(15) 0.0182(13) 0.0081(11) 0.0061(11)
C31 0.0226(13) 0.0226(13) 0.0255(14) 0.0135(12) 0.0110(11) 0.0078(10)
C32 0.0251(13) 0.0198(13) 0.0251(14) 0.0134(11) 0.0116(11) 0.0084(10)
C33 0.0266(14) 0.0215(13) 0.0211(13) 0.0116(11) 0.0104(11) 0.0108(11)
C34 0.0293(14) 0.0270(14) 0.0312(15) 0.0164(12) 0.0195(13) 0.0128(11)
C35 0.0213(13) 0.0291(15) 0.0367(16) 0.0175(13) 0.0107(12) 0.0092(11)
C36 0.0258(14) 0.0246(14) 0.0239(14) 0.0135(12) 0.0057(12) 0.0088(11)
C37 0.0274(14) 0.0222(13) 0.0224(13) 0.0125(11) 0.0124(11) 0.0099(11)
C38 0.0238(13) 0.0213(13) 0.0195(13) 0.0067(11) 0.0091(11) 0.0049(10)
C39 0.0289(14) 0.0233(13) 0.0206(13) 0.0098(11) 0.0118(11) 0.0100(11)
C40 0.0357(16) 0.0225(14) 0.0199(13) 0.0096(11) 0.0097(12) 0.0074(12)
C41 0.0348(16) 0.0275(15) 0.0225(14) 0.0132(12) 0.0113(12) 0.0009(12)
C42 0.0208(13) 0.0345(16) 0.0252(15) 0.0102(13) 0.0097(12) 0.0027(11)
C43 0.0260(14) 0.0253(14) 0.0232(14) 0.0116(12) 0.0090(12) 0.0075(11)

loop_
_atom_type_symbol
_atom_type_description
_atom_type_scat_dispersion_real
_atom_type_scat_dispersion_imag
_atom_type_scat_source
C C 0.0033 0.0016 'International Tables Vol C Tables 4.2.6.8 and 6.1.1.4'
H H 0.0000 0.0000 'International Tables Vol C Tables 4.2.6.8 and 6.1.1.4'
B B 0.0013 0.0007 'International Tables Vol C Tables 4.2.6.8 and 6.1.1.4'
N N 0.0061 0.0033 'International Tables Vol C Tables 4.2.6.8 and 6.1.1.4'
F F 0.0171 0.0103 'International Tables Vol C Tables 4.2.6.8 and 6.1.1.4'
Cu Cu 0.3201 1.2651 'International Tables Vol C Tables 4.2.6.8 and 6.1.1.4'

loop_
_geom_angle_atom_site_label_1
_geom_angle_atom_site_label_2
_geom_angle_atom_site_label_3
_geom_angle
N2 Cu1 N4 157.04(10)
N2 Cu1 N1 103.29(10)
N4 Cu1 N1 96.70(9)
C38 B1 C26 102.5(2)
C38 B1 C32 112.6(2)
C26 B1 C32 114.7(2)
C38 B1 C20 113.2(2)
C26 B1 C20 113.2(2)
C32 B1 C20 101.2(2)
C1 N1 C2 109.9(3)
C1 N1 C11 109.6(3)
C2 N1 C11 110.5(2)
C1 N1 Cu1 114.23(19)
C2 N1 Cu1 104.07(17)
C11 N1 Cu1 108.38(19)
C4 N2 C8 115.8(3)
C4 N2 Cu1 122.9(2)
C8 N2 Cu1 119.8(2)
C6 N3 C10 122.1(3)
C6 N3 C9 120.5(3)
C10 N3 C9 117.4(3)
C17 N4 C13 116.6(2)
C17 N4 Cu1 125.19(19)
C13 N4 Cu1 118.14(19)
C15 N5 C18 120.4(3)
C15 N5 C19 121.3(3)
C18 N5 C19 118.2(3)
N1 C2 C3 114.4(3)
C4 C3 C2 117.3(3)
N2 C4 C5 122.3(3)
N2 C4 C3 117.6(3)
C5 C4 C3 119.9(3)
C4 C5 C6 121.9(3)
N3 C6 C7 123.0(3)
N3 C6 C5 122.1(3)
C7 C6 C5 114.9(3)
C8 C7 C6 119.7(3)
N2 C8 C7 124.8(3)
N1 C11 C12 113.6(3)
C13 C12 C11 112.0(3)
N4 C13 C14 122.5(3)
N4 C13 C12 115.7(3)
C14 C13 C12 121.8(3)
C13 C14 C15 121.5(3)
N5 C15 C16 122.6(3)
N5 C15 C14 122.2(3)
C16 C15 C14 115.3(3)
C17 C16 C15 120.1(3)
N4 C17 C16 124.1(3)
C25 C20 C21 113.3(2)
C25 C20 B1 127.9(2)
C21 C20 B1 118.6(2)
F1 C21 C22 115.8(2)
F1 C21 C20 119.3(2)
C22 C21 C20 124.9(3)
F2 C22 C21 121.0(3)
F2 C22 C23 120.0(3)
C21 C22 C23 119.0(3)
F3 C23 C24 120.8(3)
F3 C23 C22 120.4(3)
C24 C23 C22 118.7(3)
F4 C24 C23 118.8(3)
F4 C24 C25 120.7(3)
C23 C24 C25 120.5(3)
F5 C25 C24 114.8(3)
F5 C25 C20 121.7(2)
C24 C25 C20 123.5(3)
C27 C26 C31 112.9(2)
C27 C26 B1 119.5(2)
C31 C26 B1 127.3(2)
F6 C27 C28 115.9(2)
F6 C27 C26 119.2(2)
C28 C27 C26 124.8(3)
F7 C28 C27 121.0(3)
F7 C28 C29 119.8(3)
C27 C28 C29 119.3(3)
F8 C29 C30 120.9(3)
F8 C29 C28 120.0(3)
C30 C29 C28 119.1(3)
F9 C30 C29 119.9(3)
F9 C30 C31 120.3(3)
C29 C30 C31 119.8(3)
F10 C31 C30 114.7(2)
F10 C31 C26 121.2(2)
C30 C31 C26 124.1(3)
C33 C32 C37 113.5(2)
C33 C32 B1 127.8(2)
C37 C32 B1 118.4(2)
F11 C33 C32 121.2(2)
F11 C33 C34 114.8(2)
C32 C33 C34 124.0(2)
F12 C34 C35 119.1(3)
F12 C34 C33 120.9(2)
C35 C34 C33 120.0(3)
F13 C35 C34 120.7(3)
F13 C35 C36 120.8(3)
C34 C35 C36 118.5(3)
F14 C36 C37 120.8(3)
F14 C36 C35 119.6(2)
C37 C36 C35 119.5(3)
F15 C37 C36 116.0(2)
F15 C37 C32 119.5(2)
C36 C37 C32 124.4(3)
C39 C38 C43 112.8(3)
C39 C38 B1 127.0(2)
C43 C38 B1 120.0(2)
F16 C39 C40 114.8(3)
F16 C39 C38 120.9(2)
C40 C39 C38 124.2(3)
F17 C40 C41 119.6(3)
F17 C40 C39 120.6(3)
C41 C40 C39 119.8(3)
F18 C41 C40 120.0(3)
F18 C41 C42 120.8(3)
C40 C41 C42 119.2(3)
F19 C42 C41 119.9(3)
F19 C42 C43 121.2(3)
C41 C42 C43 118.9(3)
F20 C43 C42 115.9(3)
F20 C43 C38 119.0(2)
C42 C43 C38 125.1(3)

loop_
_geom_bond_atom_site_label_1
_geom_bond_atom_site_label_2
_geom_bond_distance
Cu1 N2 1.902(2)
Cu1 N4 1.912(2)
Cu1 N1 2.228(2)
B1 C38 1.653(4)
B1 C26 1.656(4)
B1 C32 1.659(4)
B1 C20 1.660(4)
F1 C21 1.353(3)
F2 C22 1.351(3)
F3 C23 1.349(3)
F4 C24 1.353(3)
F5 C25 1.349(3)
F6 C27 1.351(3)
F7 C28 1.345(3)
F8 C29 1.342(3)
F9 C30 1.346(3)
F10 C31 1.353(3)
F11 C33 1.355(3)
F12 C34 1.343(3)
F13 C35 1.342(3)
F14 C36 1.355(3)
F15 C37 1.356(3)
F16 C39 1.355(3)
F17 C40 1.351(3)
F18 C41 1.347(3)
F19 C42 1.347(3)
F20 C43 1.360(3)
N1 C1 1.470(4)
N1 C2 1.473(4)
N1 C11 1.472(4)
N2 C4 1.358(4)
N2 C8 1.359(4)
N3 C6 1.346(4)
N3 C10 1.455(4)
N3 C9 1.463(4)
N4 C17 1.350(4)
N4 C13 1.359(3)
N5 C15 1.353(4)
N5 C18 1.451(4)
N5 C19 1.459(4)
C2 C3 1.534(5)
C3 C4 1.517(4)
C4 C5 1.366(4)
C5 C6 1.411(4)
C6 C7 1.409(4)
C7 C8 1.363(4)
C11 C12 1.531(5)
C12 C13 1.511(4)
C13 C14 1.363(4)
C14 C15 1.414(4)
C15 C16 1.404(4)
C16 C17 1.369(4)
C20 C25 1.386(4)
C20 C21 1.390(4)
C21 C22 1.373(4)
C22 C23 1.382(4)
C23 C24 1.362(4)
C24 C25 1.383(4)
C26 C27 1.391(4)
C26 C31 1.391(4)
C27 C28 1.377(4)
C28 C29 1.378(4)
C29 C30 1.362(4)
C30 C31 1.388(4)
C32 C33 1.379(4)
C32 C37 1.390(4)
C33 C34 1.383(4)
C34 C35 1.370(4)
C35 C36 1.379(4)
C36 C37 1.373(4)
C38 C39 1.386(4)
C38 C43 1.392(4)
C39 C40 1.375(4)
C40 C41 1.373(4)
C41 C42 1.369(4)
C42 C43 1.375(4)
